data_1574658
loop_
_publ_author_name
'Pereira, Joan'
'Casaretto, Nicolas'
'Frison, Gilles'
'Nay, Bastien'

_publ_section_title
;
 Bio-inspired total synthesis of daphnepapytone A
;
_journal_issue 25
_journal_name_full 'Chemical Science'
_journal_page_first 11375
_journal_page_last 11380
_journal_paper_doi 10.1039/D5SC02953H
_journal_volume 16
_journal_year 2025
_chemical_absolute_configuration unk
_chemical_formula_moiety 'C15 H16 O3'
_chemical_formula_sum 'C15 H16 O3'
_chemical_formula_weight 244.28
_space_group_crystal_system monoclinic
_space_group_IT_number 5
_space_group_name_Hall 'C 2y'
_space_group_name_H-M_alt 'C 1 2 1'
_atom_sites_solution_hydrogens geom
_atom_sites_solution_primary dual
_audit_creation_date 2024-11-18
_audit_creation_method
;
Olex2 1.5
(compiled 2024.02.16 svn.r378c4104 for OlexSys, GUI svn.r6928)
;
_audit_update_record
;
2025-01-21 deposited with the CCDC.	2025-05-19 downloaded from the CCDC.
;
_cell_angle_alpha 90
_cell_angle_beta 126.949(3)
_cell_angle_gamma 90
_cell_formula_units_Z 8
_cell_length_a 22.8543(11)
_cell_length_b 7.3211(3)
_cell_length_c 19.0970(10)
_cell_measurement_reflns_used 20413
_cell_measurement_temperature 220
_cell_measurement_theta_max 29.22
_cell_measurement_theta_min 2.22
_cell_volume 2553.6(2)
_computing_cell_refinement
;
X-Area Recipe 2.0.2 (STOE, 2024)
;
_computing_data_collection
;
X-Area Pilatus3_SV 1.31.194.0 (STOE, 2023)
;
_computing_data_reduction
;
X-Area Integrate 2.5.3.0 (STOE, 2021)
X-Area X-Red 2.3.0.0 (STOE, 2021)
;
_computing_molecular_graphics 'Olex2 1.5 (Dolomanov et al., 2009)'
_computing_publication_material
;
STOE & Cie GmbH, X-Area, software package for collecting single-crystal or
multi-domain crystal data on STOE area-detector diffractometers, for image 
processing, for the correction and scaling of reflection intensities and 
for outlier rejection, version 2.4, Darmstadt 2024
;
_computing_structure_refinement 'SHELXL 2018/3 (Sheldrick, 2015)'
_computing_structure_solution 'SHELXT 2018/2 (Sheldrick, 2018)'
_diffrn_ambient_temperature 220
_diffrn_detector 'EIGER2 1M CDTE'
_diffrn_detector_area_resol_mean 13.33
_diffrn_measured_fraction_theta_full 0.999
_diffrn_measured_fraction_theta_max 0.922
_diffrn_measurement_details
;
 1044 frames, detector distance = 60 mm
;
_diffrn_measurement_device 'Eulerian 4-circle diffractometer'
_diffrn_measurement_device_type 'STOE STADIVARI'
_diffrn_measurement_method 'rotation method, \w scans'
_diffrn_radiation_collimation '1.2 0.6 mm diameter'
_diffrn_radiation_monochromator 'Graded multilayer mirror'
_diffrn_radiation_polarisn_norm 270
_diffrn_radiation_probe x-ray
_diffrn_radiation_type 'Mo K\a'
_diffrn_radiation_wavelength 0.71073
_diffrn_reflns_av_R_equivalents 0.0212
_diffrn_reflns_av_unetI/netI 0.0283
_diffrn_reflns_Laue_measured_fraction_full 0.999
_diffrn_reflns_Laue_measured_fraction_max 0.922
_diffrn_reflns_limit_h_max 30
_diffrn_reflns_limit_h_min -30
_diffrn_reflns_limit_k_max 9
_diffrn_reflns_limit_k_min -9
_diffrn_reflns_limit_l_max 25
_diffrn_reflns_limit_l_min -24
_diffrn_reflns_number 22701
_diffrn_reflns_point_group_measured_fraction_full 0.997
_diffrn_reflns_point_group_measured_fraction_max 0.886
_diffrn_reflns_theta_full 25.242
_diffrn_reflns_theta_max 29.258
_diffrn_reflns_theta_min 2.223
_diffrn_source Axo_Mo
_diffrn_source_current 1.000
_diffrn_source_power 0.050
_diffrn_source_voltage 50
_exptl_absorpt_coefficient_mu 0.088
_exptl_absorpt_correction_T_max 1.0000
_exptl_absorpt_correction_T_min 1.0000
_exptl_absorpt_correction_type multi-scan
_exptl_absorpt_process_details
;
STOE LANA, absorption correction by scaling of reflection intensities.
J. Koziskova, F. Hahn, J. Richter, J. Kozisek, "Comparison of different
absorption corrections on the model structure of tetrakis(\m~2~-acetato)-
diaqua-di-copper(II)", Acta Chimica Slovaca, vol. 9, no. 2, 2016, pp. 136 - 140.
;
_exptl_crystal_colour colourless
_exptl_crystal_colour_primary colourless
_exptl_crystal_density_diffrn 1.271
_exptl_crystal_density_method 'not measured'
_exptl_crystal_description needle
_exptl_crystal_F_000 1040
_exptl_crystal_recrystallization_method 'Re-crystallisation from solvent'
_refine_diff_density_max 0.196
_refine_diff_density_min -0.162
_refine_diff_density_rms 0.032
_refine_ls_abs_structure_details
;
 Flack x determined using 1963 quotients [(I+)-(I-)]/[(I+)+(I-)]
 (Parsons, Flack and Wagner, Acta Cryst. B69 (2013) 249-259).
;
_refine_ls_abs_structure_Flack 0.4(3)
_refine_ls_extinction_method none
_refine_ls_goodness_of_fit_ref 0.988
_refine_ls_hydrogen_treatment constr
_refine_ls_matrix_type full
_refine_ls_number_parameters 331
_refine_ls_number_reflns 6166
_refine_ls_number_restraints 1
_refine_ls_restrained_S_all 0.988
_refine_ls_R_factor_all 0.0450
_refine_ls_R_factor_gt 0.0357
_refine_ls_shift/su_max 0.000
_refine_ls_shift/su_mean 0.000
_refine_ls_structure_factor_coef Fsqd
_refine_ls_weighting_details 'w=1/[\s^2^(Fo^2^)+(0.0580P)^2^] where P=(Fo^2^+2Fc^2^)/3'
_refine_ls_weighting_scheme calc
_refine_ls_wR_factor_gt 0.0858
_refine_ls_wR_factor_ref 0.0882
_reflns_Friedel_coverage 0.789
_reflns_Friedel_fraction_full 0.994
_reflns_Friedel_fraction_max 0.845
_reflns_number_gt 5063
_reflns_number_total 6166
_reflns_threshold_expression 'I > 2\s(I)'
_cod_data_source_file d5sc02953h3.cif
_cod_data_source_block jp369-1f1
_cod_depositor_comments 'Adding full bibliography for 1574658--1574665.cif.'
_cod_database_code 1574658
_shelx_shelxl_version_number 2018/3
_shelx_space_group_comment
;
The symmetry employed for this shelxl refinement is uniquely defined
by the following loop, which should always be used as a source of
symmetry information in preference to the above space-group names.
They are only intended as comments.
;
_olex2_refinement_description
;
1. Fixed Uiso
 At 1.2 times of:
  All C(H) groups, All C(H,H) groups
 At 1.5 times of:
  All C(H,H,H) groups
2.a Ternary CH refined with riding coordinates:
 C008(H008), C00H(H00M)
2.b Secondary CH2 refined with riding coordinates:
 C00B(H00A,H00B), C00I(H00C,H00D), C00Q(H00E,H00F), C00R(H00N,H00O), C00T(H00P,
 H00Q), C00X(H00U,H00V)
2.c Idealised Me refined as rotating group:
 C00U(H00R,H00S,H00T), C00V(H00G,H00H,H00I), C00W(H00J,H00K,H00L), C00Y(H00W,
 H00X,H00Y), C00Z(H00Z,H,HA), C010(H01A,H01B,H01C)
;
_olex2_submission_special_instructions 'No special instructions were received'
_stoe_detector_distance '60.0 mm'
_stoe_detector_pixelsize_x '0.075 mm'
_stoe_detector_pixelsize_y '0.075 mm'
_stoe_detector_size_x '8.0 cm'
_stoe_detector_size_y '7.7 cm'
_stoe_evaluation_integration_a 10.1
_stoe_evaluation_integration_b 0.1
_stoe_evaluation_integration_ems 0.011
_stoe_evaluation_lana_bis_l_even_max -
_stoe_evaluation_lana_bis_l_odd_max -
_stoe_evaluation_lana_bos_l_even_max 4
_stoe_evaluation_lana_bos_l_odd_max 1
_stoe_evaluation_lana_completeness 88.4
_stoe_evaluation_lana_dxs_max_order 3
_stoe_evaluation_lana_dys_max_order 3
_stoe_evaluation_lana_fs_max_order 3
_stoe_evaluation_lana_max_2theta_available 58.6
_stoe_evaluation_lana_max_2theta_desired 58.6
_stoe_evaluation_lana_mean_redundancy 3.7
_stoe_evaluation_lana_number_refls_after_or 22701
_stoe_evaluation_lana_number_refls_outliers 773
_stoe_evaluation_lana_number_refls_total 23474
_stoe_evaluation_lana_number_refls_unique 6166
_stoe_evaluation_lana_number_refls_written 22701
_stoe_evaluation_lana_or_c1 0.050
_stoe_evaluation_lana_or_c2 0
_stoe_evaluation_lana_or_c3 0
_stoe_evaluation_lana_or_c4 1.0
_stoe_evaluation_lana_point_group 2
_stoe_evaluation_lana_table
;
#----------------------------------------------------------------------------
2Theta           6.7   12.9   19.1   25.3   31.5   37.7   43.9   50.1   56.3
#----------------------------------------------------------------------------
<Resolution>    5.31   3.09   2.15   1.61   1.31   1.10   0.95   0.84   0.77
N(total)         313   1101   1329   1962   3178   4107   4702   4999   1783
<Redundancy>     9.0    8.3    5.0    4.1    4.4    4.0    3.7    3.1    2.1
Complet. [%%]   100.0  100.0   98.1   99.6  100.0  100.0   99.7   99.4   51.5
<I/sigma>      300.9  154.6   90.0   47.2   23.8   16.3    6.3    3.4    2.5
R(int)         0.014  0.014  0.015  0.017  0.022  0.028  0.063  0.106  0.123
#----------------------------------------------------------------------------
;
_stoe_measurement_identifier JP369-1F1
_stoe_measurement_max_exposure_per_frame '45.0 s'
_stoe_measurement_mean_exposure_per_frame '45.0 s'
_stoe_measurement_min_exposure_per_frame '45.0 s'
_stoe_measurement_total_exposure_time '13.1 h'
_stoe_measurement_total_frame_number 1044
_stoe_measurement_total_run_number 21
_stoe_measurement_tube_power '50.0 W'

loop_
_space_group_symop_operation_xyz
'x, y, z'
'-x, y, -z'
'x+1/2, y+1/2, z'
'-x+1/2, y+1/2, -z'

loop_
_atom_site_label
_atom_site_type_symbol
_atom_site_fract_x
_atom_site_fract_y
_atom_site_fract_z
_atom_site_U_iso_or_equiv
_atom_site_adp_type
_atom_site_occupancy
_atom_site_site_symmetry_order
_atom_site_calc_flag
_atom_site_refinement_flags_posn
_atom_site_refinement_flags_adp
_atom_site_refinement_flags_occupancy
_atom_site_disorder_assembly
_atom_site_disorder_group
O001 O 0.25868(8) 0.0454(2) 0.11905(10) 0.0447(4) Uani 1 1 d . . . . .
O002 O 0.08003(8) 0.4227(2) 0.12260(10) 0.0468(4) Uani 1 1 d . . . . .
O003 O 0.36765(8) 0.5761(3) 0.36838(9) 0.0556(5) Uani 1 1 d . . . . .
O004 O 0.56892(7) 0.5907(3) 0.78892(9) 0.0516(4) Uani 1 1 d . . . . .
O005 O 0.34645(9) 0.3901(2) 0.51554(11) 0.0510(4) Uani 1 1 d . . . . .
O006 O 0.31471(9) 0.5200(3) 0.75317(12) 0.0601(5) Uani 1 1 d . . . . .
C007 C 0.25996(10) 0.3410(3) 0.17266(12) 0.0274(4) Uani 1 1 d . . . . .
C008 C 0.15801(10) 0.2465(3) 0.02075(13) 0.0314(4) Uani 1 1 d . . . . .
H008 H 0.147038 0.170086 -0.028610 0.038 Uiso 1 1 calc R U . . .
C009 C 0.22978(10) 0.1928(3) 0.10628(13) 0.0311(4) Uani 1 1 d . . . . .
C00A C 0.23312(9) 0.5298(3) 0.13582(11) 0.0262(4) Uani 1 1 d . . . . .
C00B C 0.23291(10) 0.5421(3) 0.05439(12) 0.0307(4) Uani 1 1 d . . . . .
H00A H 0.233728 0.667161 0.036736 0.037 Uiso 1 1 calc R U . . .
H00B H 0.270074 0.465943 0.058339 0.037 Uiso 1 1 calc R U . . .
C00C C 0.14601(9) 0.5379(3) 0.06871(11) 0.0262(4) Uani 1 1 d . . . . .
C00D C 0.10512(10) 0.3988(3) 0.08269(12) 0.0313(4) Uani 1 1 d . . . . .
C00E C 0.38572(10) 0.5224(3) 0.54563(12) 0.0333(4) Uani 1 1 d . . . . .
C00F C 0.36427(10) 0.7113(3) 0.55457(12) 0.0302(4) Uani 1 1 d . . . . .
C00G C 0.44065(10) 0.6313(3) 0.71655(12) 0.0312(4) Uani 1 1 d . . . . .
C00H C 0.49545(10) 0.6993(3) 0.63968(13) 0.0344(4) Uani 1 1 d . . . . .
H00M H 0.540451 0.746174 0.649423 0.041 Uiso 1 1 calc R U . . .
C00I C 0.09864(11) 0.2268(3) 0.03527(14) 0.0365(4) Uani 1 1 d . . . . .
H00C H 0.049832 0.216756 -0.020818 0.044 Uiso 1 1 calc R U . . .
H00D H 0.107702 0.118686 0.070773 0.044 Uiso 1 1 calc R U . . .
C00J C 0.42362(11) 0.5369(3) 0.76174(12) 0.0372(4) Uani 1 1 d . . . . .
C00K C 0.15603(10) 0.4553(3) 0.00130(12) 0.0286(4) Uani 1 1 d . . . . .
C00L C 0.31207(10) 0.3386(3) 0.25979(13) 0.0353(4) Uani 1 1 d . . . . .
C00M C 0.50945(10) 0.6371(3) 0.72383(12) 0.0346(4) Uani 1 1 d . . . . .
C00N C 0.37991(10) 0.7521(3) 0.64649(12) 0.0314(4) Uani 1 1 d . . . . .
C00O C 0.32448(10) 0.5285(3) 0.29223(12) 0.0361(4) Uani 1 1 d . . . . .
C00P C 0.34760(11) 0.5860(3) 0.72813(13) 0.0400(5) Uani 1 1 d . . . . .
C00Q C 0.27641(11) 0.6554(3) 0.21487(13) 0.0362(4) Uani 1 1 d . . . . .
H00E H 0.306279 0.740729 0.209036 0.043 Uiso 1 1 calc R U . . .
H00F H 0.243558 0.725348 0.221678 0.043 Uiso 1 1 calc R U . . .
C00R C 0.41513(12) 0.9333(3) 0.64830(14) 0.0391(5) Uani 1 1 d . . . . .
H00N H 0.459178 0.966821 0.706319 0.047 Uiso 1 1 calc R U . . .
H00O H 0.380764 1.035839 0.620682 0.047 Uiso 1 1 calc R U . . .
C00S C 0.43083(11) 0.8399(3) 0.58865(13) 0.0338(4) Uani 1 1 d . . . . .
C00T C 0.46513(10) 0.5297(3) 0.58009(13) 0.0366(4) Uani 1 1 d . . . . .
H00P H 0.469119 0.543059 0.532043 0.044 Uiso 1 1 calc R U . . .
H00Q H 0.491359 0.419220 0.613418 0.044 Uiso 1 1 calc R U . . .
C00U C 0.28932(11) 0.7706(4) 0.47480(13) 0.0435(5) Uani 1 1 d . . . . .
H00R H 0.290190 0.781782 0.424822 0.065 Uiso 1 1 calc R U . . .
H00S H 0.276779 0.887570 0.486383 0.065 Uiso 1 1 calc R U . . .
H00T H 0.253121 0.680244 0.462247 0.065 Uiso 1 1 calc R U . . .
C00V C 0.11577(11) 0.7294(3) 0.05342(14) 0.0364(4) Uani 1 1 d . . . . .
H00G H 0.122097 0.772265 0.105639 0.055 Uiso 1 1 calc R U . . .
H00H H 0.064095 0.728892 0.004533 0.055 Uiso 1 1 calc R U . . .
H00I H 0.141731 0.809797 0.040263 0.055 Uiso 1 1 calc R U . . .
C00W C 0.10229(12) 0.5005(3) -0.09531(13) 0.0433(5) Uani 1 1 d . . . . .
H00J H 0.118352 0.443891 -0.127050 0.065 Uiso 1 1 calc R U . . .
H00K H 0.099962 0.631847 -0.103150 0.065 Uiso 1 1 calc R U . . .
H00L H 0.054180 0.454549 -0.117568 0.065 Uiso 1 1 calc R U . . .
C00X C 0.32075(11) 0.7348(3) 0.66005(14) 0.0397(5) Uani 1 1 d . . . . .
H00U H 0.314764 0.850337 0.681038 0.048 Uiso 1 1 calc R U . . .
H00V H 0.273724 0.700980 0.605194 0.048 Uiso 1 1 calc R U . . .
C00Y C 0.43319(14) 0.9548(4) 0.52503(16) 0.0479(5) Uani 1 1 d . . . . .
H00W H 0.433041 0.875959 0.484106 0.072 Uiso 1 1 calc R U . . .
H00X H 0.477358 1.028362 0.556851 0.072 Uiso 1 1 calc R U . . .
H00Y H 0.390675 1.034151 0.493129 0.072 Uiso 1 1 calc R U . . .
C00Z C 0.46793(14) 0.4020(4) 0.83318(17) 0.0562(7) Uani 1 1 d . . . . .
H00Z H 0.515137 0.387122 0.844586 0.084 Uiso 1 1 calc R U . . .
H H 0.442580 0.285574 0.815816 0.084 Uiso 1 1 calc R U . . .
HA H 0.475031 0.445037 0.885846 0.084 Uiso 1 1 calc R U . . .
C010 C 0.35368(14) 0.1814(4) 0.31920(17) 0.0613(7) Uani 1 1 d . . . . .
H01A H 0.319683 0.088069 0.310318 0.092 Uiso 1 1 calc R U . . .
H01B H 0.382892 0.222582 0.379582 0.092 Uiso 1 1 calc R U . . .
H01C H 0.385575 0.131152 0.306381 0.092 Uiso 1 1 calc R U . . .

loop_
_atom_site_aniso_label
_atom_site_aniso_U_11
_atom_site_aniso_U_22
_atom_site_aniso_U_33
_atom_site_aniso_U_23
_atom_site_aniso_U_13
_atom_site_aniso_U_12
O001 0.0504(8) 0.0287(8) 0.0607(10) 0.0076(7) 0.0364(8) 0.0118(7)
O002 0.0499(9) 0.0507(9) 0.0588(10) -0.0033(8) 0.0427(8) -0.0008(8)
O003 0.0449(8) 0.0807(13) 0.0262(7) -0.0059(8) 0.0134(7) -0.0163(9)
O004 0.0284(7) 0.0727(12) 0.0358(8) 0.0058(8) 0.0098(6) 0.0101(7)
O005 0.0464(9) 0.0496(11) 0.0597(10) -0.0149(8) 0.0334(8) -0.0137(8)
O006 0.0578(10) 0.0762(13) 0.0662(11) 0.0249(10) 0.0479(9) 0.0127(10)
C007 0.0244(8) 0.0285(9) 0.0301(9) 0.0060(8) 0.0168(8) 0.0025(7)
C008 0.0314(9) 0.0289(10) 0.0326(9) -0.0073(8) 0.0187(8) -0.0013(8)
C009 0.0322(9) 0.0278(10) 0.0399(11) 0.0041(8) 0.0251(9) 0.0015(8)
C00A 0.0256(8) 0.0250(9) 0.0236(8) 0.0010(7) 0.0125(7) 0.0005(7)
C00B 0.0327(9) 0.0306(9) 0.0315(9) 0.0043(8) 0.0208(8) 0.0017(8)
C00C 0.0258(8) 0.0253(9) 0.0239(8) 0.0006(8) 0.0131(7) 0.0033(8)
C00D 0.0261(9) 0.0335(11) 0.0321(10) 0.0031(8) 0.0163(8) 0.0032(8)
C00E 0.0310(9) 0.0434(12) 0.0254(9) -0.0013(9) 0.0170(8) -0.0008(9)
C00F 0.0253(8) 0.0399(11) 0.0249(9) 0.0053(8) 0.0148(8) 0.0044(8)
C00G 0.0297(9) 0.0370(10) 0.0240(8) 0.0027(8) 0.0146(8) 0.0072(8)
C00H 0.0237(8) 0.0441(12) 0.0343(10) -0.0001(9) 0.0167(8) -0.0003(8)
C00I 0.0301(9) 0.0304(10) 0.0466(12) -0.0056(9) 0.0217(9) -0.0038(8)
C00J 0.0397(10) 0.0421(12) 0.0303(10) 0.0070(9) 0.0213(9) 0.0097(10)
C00K 0.0312(9) 0.0292(10) 0.0251(9) 0.0010(7) 0.0167(8) 0.0035(8)
C00L 0.0259(9) 0.0414(11) 0.0334(10) 0.0108(9) 0.0151(8) -0.0001(8)
C00M 0.0276(9) 0.0382(11) 0.0298(10) -0.0036(9) 0.0129(8) 0.0028(8)
C00N 0.0297(9) 0.0395(11) 0.0262(9) 0.0066(8) 0.0174(8) 0.0092(8)
C00O 0.0275(9) 0.0522(13) 0.0266(9) 0.0001(9) 0.0152(8) -0.0081(9)
C00P 0.0429(11) 0.0485(13) 0.0342(10) 0.0048(9) 0.0262(10) 0.0065(10)
C00Q 0.0353(10) 0.0348(11) 0.0310(10) -0.0044(8) 0.0159(9) -0.0057(9)
C00R 0.0417(11) 0.0352(11) 0.0380(11) 0.0031(9) 0.0226(10) 0.0079(9)
C00S 0.0327(9) 0.0381(11) 0.0313(10) 0.0031(9) 0.0195(9) 0.0012(9)
C00T 0.0301(9) 0.0471(12) 0.0335(10) -0.0048(10) 0.0196(8) 0.0039(9)
C00U 0.0301(10) 0.0658(16) 0.0290(10) 0.0104(10) 0.0148(9) 0.0113(10)
C00V 0.0386(10) 0.0296(10) 0.0365(10) 0.0016(9) 0.0202(9) 0.0084(9)
C00W 0.0409(11) 0.0549(15) 0.0260(10) 0.0013(9) 0.0158(9) 0.0051(10)
C00X 0.0367(10) 0.0512(13) 0.0381(11) 0.0108(10) 0.0262(9) 0.0151(10)
C00Y 0.0509(13) 0.0513(14) 0.0485(12) 0.0093(11) 0.0337(11) -0.0023(11)
C00Z 0.0541(14) 0.0626(17) 0.0547(14) 0.0308(13) 0.0343(12) 0.0211(12)
C010 0.0430(12) 0.0608(16) 0.0478(14) 0.0276(12) 0.0102(11) 0.0041(12)

loop_
_atom_type_symbol
_atom_type_description
_atom_type_scat_dispersion_real
_atom_type_scat_dispersion_imag
_atom_type_scat_source
C C 0.0033 0.0016 'International Tables Vol C Tables 4.2.6.8 and 6.1.1.4'
H H 0.0000 0.0000 'International Tables Vol C Tables 4.2.6.8 and 6.1.1.4'
O O 0.0106 0.0060 'International Tables Vol C Tables 4.2.6.8 and 6.1.1.4'

loop_
_geom_angle_atom_site_label_1
_geom_angle_atom_site_label_2
_geom_angle_atom_site_label_3
_geom_angle
_geom_angle_site_symmetry_1
_geom_angle_site_symmetry_3
_geom_angle_publ_flag
C009 C007 C00A 114.97(15) . . ?
C00L C007 C009 131.14(19) . . ?
C00L C007 C00A 113.60(17) . . ?
C009 C008 H008 111.8 . . ?
C009 C008 C00I 106.31(16) . . ?
C009 C008 C00K 111.53(16) . . ?
C00I C008 H008 111.8 . . ?
C00I C008 C00K 103.29(15) . . ?
C00K C008 H008 111.8 . . ?
O001 C009 C007 124.16(18) . . ?
O001 C009 C008 123.68(19) . . ?
C007 C009 C008 112.16(16) . . ?
C007 C00A C00B 106.02(15) . . ?
C007 C00A C00C 111.79(14) . . ?
C007 C00A C00Q 104.62(15) . . ?
C00B C00A C00C 86.69(12) . . ?
C00Q C00A C00B 124.59(16) . . ?
C00Q C00A C00C 121.94(16) . . ?
C00A C00B H00A 114.1 . . ?
C00A C00B H00B 114.1 . . ?
H00A C00B H00B 111.3 . . ?
C00K C00B C00A 87.19(13) . . ?
C00K C00B H00A 114.1 . . ?
C00K C00B H00B 114.1 . . ?
C00D C00C C00A 116.06(14) . . ?
C00D C00C C00K 107.36(15) . . ?
C00D C00C C00V 113.55(15) . . ?
C00K C00C C00A 85.24(12) . . ?
C00V C00C C00A 113.24(15) . . ?
C00V C00C C00K 118.50(15) . . ?
O002 C00D C00C 126.27(18) . . ?
O002 C00D C00I 125.94(18) . . ?
C00I C00D C00C 107.76(15) . . ?
O005 C00E C00F 126.15(17) . . ?
O005 C00E C00T 126.2(2) . . ?
C00F C00E C00T 107.68(17) . . ?
C00E C00F C00N 114.99(15) . . ?
C00E C00F C00S 107.36(15) . . ?
C00E C00F C00U 113.27(17) . . ?
C00S C00F C00N 84.88(14) . . ?
C00U C00F C00N 114.96(15) . . ?
C00U C00F C00S 118.36(18) . . ?
C00J C00G C00M 130.93(18) . . ?
C00J C00G C00N 114.06(16) . . ?
C00M C00G C00N 115.01(17) . . ?
C00M C00H H00M 111.9 . . ?
C00M C00H C00S 112.20(15) . . ?
C00M C00H C00T 104.90(18) . . ?
C00S C00H H00M 111.9 . . ?
C00T C00H H00M 111.9 . . ?
C00T C00H C00S 103.46(15) . . ?
C008 C00I H00C 110.9 . . ?
C008 C00I H00D 110.9 . . ?
C00D C00I C008 104.49(16) . . ?
C00D C00I H00C 110.9 . . ?
C00D C00I H00D 110.9 . . ?
H00C C00I H00D 108.9 . . ?
C00G C00J C00P 108.35(17) . . ?
C00G C00J C00Z 129.55(19) . . ?
C00Z C00J C00P 122.10(19) . . ?
C00B C00K C008 112.76(16) . . ?
C00B C00K C00C 88.41(13) . . ?
C00C C00K C008 100.39(14) . . ?
C00W C00K C008 112.84(16) . . ?
C00W C00K C00B 118.67(17) . . ?
C00W C00K C00C 120.45(16) . . ?
C007 C00L C00O 108.07(18) . . ?
C007 C00L C010 129.7(2) . . ?
C00O C00L C010 122.2(2) . . ?
O004 C00M C00G 123.70(19) . . ?
O004 C00M C00H 124.40(18) . . ?
C00G C00M C00H 111.85(15) . . ?
C00G C00N C00F 110.19(15) . . ?
C00G C00N C00R 107.19(16) . . ?
C00G C00N C00X 103.78(15) . . ?
C00R C00N C00F 87.38(14) . . ?
C00X C00N C00F 122.39(17) . . ?
C00X C00N C00R 124.82(18) . . ?
O003 C00O C00L 125.7(2) . . ?
O003 C00O C00Q 125.4(2) . . ?
C00L C00O C00Q 108.88(16) . . ?
O006 C00P C00J 125.1(2) . . ?
O006 C00P C00X 126.9(2) . . ?
C00J C00P C00X 108.00(17) . . ?
C00A C00Q H00E 110.8 . . ?
C00A C00Q H00F 110.8 . . ?
C00O C00Q C00A 104.77(17) . . ?
C00O C00Q H00E 110.8 . . ?
C00O C00Q H00F 110.8 . . ?
H00E C00Q H00F 108.9 . . ?
C00N C00R H00N 114.1 . . ?
C00N C00R H00O 114.1 . . ?
C00N C00R C00S 87.25(16) . . ?
H00N C00R H00O 111.3 . . ?
C00S C00R H00N 114.1 . . ?
C00S C00R H00O 114.1 . . ?
C00F C00S C00H 100.43(16) . . ?
C00R C00S C00F 88.53(15) . . ?
C00R C00S C00H 112.43(16) . . ?
C00Y C00S C00F 119.98(18) . . ?
C00Y C00S C00H 113.03(16) . . ?
C00Y C00S C00R 119.0(2) . . ?
C00E C00T C00H 103.85(16) . . ?
C00E C00T H00P 111.0 . . ?
C00E C00T H00Q 111.0 . . ?
C00H C00T H00P 111.0 . . ?
C00H C00T H00Q 111.0 . . ?
H00P C00T H00Q 109.0 . . ?
C00F C00U H00R 109.5 . . ?
C00F C00U H00S 109.5 . . ?
C00F C00U H00T 109.5 . . ?
H00R C00U H00S 109.5 . . ?
H00R C00U H00T 109.5 . . ?
H00S C00U H00T 109.5 . . ?
C00C C00V H00G 109.5 . . ?
C00C C00V H00H 109.5 . . ?
C00C C00V H00I 109.5 . . ?
H00G C00V H00H 109.5 . . ?
H00G C00V H00I 109.5 . . ?
H00H C00V H00I 109.5 . . ?
C00K C00W H00J 109.5 . . ?
C00K C00W H00K 109.5 . . ?
C00K C00W H00L 109.5 . . ?
H00J C00W H00K 109.5 . . ?
H00J C00W H00L 109.5 . . ?
H00K C00W H00L 109.5 . . ?
C00N C00X H00U 110.7 . . ?
C00N C00X H00V 110.7 . . ?
C00P C00X C00N 105.18(16) . . ?
C00P C00X H00U 110.7 . . ?
C00P C00X H00V 110.7 . . ?
H00U C00X H00V 108.8 . . ?
C00S C00Y H00W 109.5 . . ?
C00S C00Y H00X 109.5 . . ?
C00S C00Y H00Y 109.5 . . ?
H00W C00Y H00X 109.5 . . ?
H00W C00Y H00Y 109.5 . . ?
H00X C00Y H00Y 109.5 . . ?
C00J C00Z H00Z 109.5 . . ?
C00J C00Z H 109.5 . . ?
C00J C00Z HA 109.5 . . ?
H00Z C00Z H 109.5 . . ?
H00Z C00Z HA 109.5 . . ?
H C00Z HA 109.5 . . ?
C00L C010 H01A 109.5 . . ?
C00L C010 H01B 109.5 . . ?
C00L C010 H01C 109.5 . . ?
H01A C010 H01B 109.5 . . ?
H01A C010 H01C 109.5 . . ?
H01B C010 H01C 109.5 . . ?

loop_
_geom_bond_atom_site_label_1
_geom_bond_atom_site_label_2
_geom_bond_distance
_geom_bond_site_symmetry_2
_geom_bond_publ_flag
O001 C009 1.211(2) . ?
O002 C00D 1.211(2) . ?
O003 C00O 1.219(2) . ?
O004 C00M 1.215(2) . ?
O005 C00E 1.206(3) . ?
O006 C00P 1.208(3) . ?
C007 C009 1.486(3) . ?
C007 C00A 1.504(3) . ?
C007 C00L 1.344(3) . ?
C008 H008 0.9900 . ?
C008 C009 1.514(3) . ?
C008 C00I 1.546(3) . ?
C008 C00K 1.567(3) . ?
C00A C00B 1.555(2) . ?
C00A C00C 1.594(2) . ?
C00A C00Q 1.519(3) . ?
C00B H00A 0.9800 . ?
C00B H00B 0.9800 . ?
C00B C00K 1.542(3) . ?
C00C C00D 1.510(3) . ?
C00C C00K 1.559(2) . ?
C00C C00V 1.512(3) . ?
C00D C00I 1.506(3) . ?
C00E C00F 1.511(3) . ?
C00E C00T 1.515(3) . ?
C00F C00N 1.595(3) . ?
C00F C00S 1.560(3) . ?
C00F C00U 1.519(3) . ?
C00G C00J 1.333(3) . ?
C00G C00M 1.494(3) . ?
C00G C00N 1.505(3) . ?
C00H H00M 0.9900 . ?
C00H C00M 1.508(3) . ?
C00H C00S 1.568(3) . ?
C00H C00T 1.539(3) . ?
C00I H00C 0.9800 . ?
C00I H00D 0.9800 . ?
C00J C00P 1.490(3) . ?
C00J C00Z 1.484(3) . ?
C00K C00W 1.516(3) . ?
C00L C00O 1.479(3) . ?
C00L C010 1.489(3) . ?
C00N C00R 1.541(3) . ?
C00N C00X 1.527(3) . ?
C00O C00Q 1.517(3) . ?
C00P C00X 1.515(3) . ?
C00Q H00E 0.9800 . ?
C00Q H00F 0.9800 . ?
C00R H00N 0.9800 . ?
C00R H00O 0.9800 . ?
C00R C00S 1.545(3) . ?
C00S C00Y 1.505(3) . ?
C00T H00P 0.9800 . ?
C00T H00Q 0.9800 . ?
C00U H00R 0.9700 . ?
C00U H00S 0.9700 . ?
C00U H00T 0.9700 . ?
C00V H00G 0.9700 . ?
C00V H00H 0.9700 . ?
C00V H00I 0.9700 . ?
C00W H00J 0.9700 . ?
C00W H00K 0.9700 . ?
C00W H00L 0.9700 . ?
C00X H00U 0.9800 . ?
C00X H00V 0.9800 . ?
C00Y H00W 0.9700 . ?
C00Y H00X 0.9700 . ?
C00Y H00Y 0.9700 . ?
C00Z H00Z 0.9700 . ?
C00Z H 0.9700 . ?
C00Z HA 0.9700 . ?
C010 H01A 0.9700 . ?
C010 H01B 0.9700 . ?
C010 H01C 0.9700 . ?

loop_
_geom_torsion_atom_site_label_1
_geom_torsion_atom_site_label_2
_geom_torsion_atom_site_label_3
_geom_torsion_atom_site_label_4
_geom_torsion
_geom_torsion_site_symmetry_1
_geom_torsion_site_symmetry_2
_geom_torsion_site_symmetry_3
_geom_torsion_site_symmetry_4
_geom_torsion_publ_flag
O002 C00D C00I C008 -163.41(19) . . . . ?
O003 C00O C00Q C00A -179.74(18) . . . . ?
O005 C00E C00F C00N 92.8(2) . . . . ?
O005 C00E C00F C00S -174.77(19) . . . . ?
O005 C00E C00F C00U -42.2(3) . . . . ?
O005 C00E C00T C00H -159.5(2) . . . . ?
O006 C00P C00X C00N -174.2(2) . . . . ?
C007 C00A C00B C00K 85.56(15) . . . . ?
C007 C00A C00C C00D 27.0(2) . . . . ?
C007 C00A C00C C00K -80.01(16) . . . . ?
C007 C00A C00C C00V 160.95(15) . . . . ?
C007 C00A C00Q C00O -0.91(19) . . . . ?
C007 C00L C00O O003 179.29(19) . . . . ?
C007 C00L C00O C00Q -2.5(2) . . . . ?
C009 C007 C00A C00B -41.92(19) . . . . ?
C009 C007 C00A C00C 51.0(2) . . . . ?
C009 C007 C00A C00Q -175.18(15) . . . . ?
C009 C007 C00L C00O 175.37(18) . . . . ?
C009 C007 C00L C010 -4.2(4) . . . . ?
C009 C008 C00I C00D 80.51(19) . . . . ?
C009 C008 C00K C00B 18.8(2) . . . . ?
C009 C008 C00K C00C -73.84(17) . . . . ?
C009 C008 C00K C00W 156.65(16) . . . . ?
C00A C007 C009 O001 158.02(18) . . . . ?
C00A C007 C009 C008 -22.6(2) . . . . ?
C00A C007 C00L C00O 1.9(2) . . . . ?
C00A C007 C00L C010 -177.6(2) . . . . ?
C00A C00B C00K C008 -73.82(17) . . . . ?
C00A C00B C00K C00C 26.78(13) . . . . ?
C00A C00B C00K C00W 151.02(17) . . . . ?
C00A C00C C00D O002 95.9(2) . . . . ?
C00A C00C C00D C00I -86.13(18) . . . . ?
C00A C00C C00K C008 86.73(14) . . . . ?
C00A C00C C00K C00B -26.13(13) . . . . ?
C00A C00C C00K C00W -148.84(19) . . . . ?
C00B C00A C00C C00D 132.94(16) . . . . ?
C00B C00A C00C C00K 25.93(13) . . . . ?
C00B C00A C00C C00V -93.11(17) . . . . ?
C00B C00A C00Q C00O -122.66(18) . . . . ?
C00C C00A C00B C00K -26.17(13) . . . . ?
C00C C00A C00Q C00O 127.02(17) . . . . ?
C00C C00D C00I C008 18.6(2) . . . . ?
C00D C00C C00K C008 -29.11(17) . . . . ?
C00D C00C C00K C00B -141.96(14) . . . . ?
C00D C00C C00K C00W 95.3(2) . . . . ?
C00E C00F C00N C00G 24.9(2) . . . . ?
C00E C00F C00N C00R 132.29(17) . . . . ?
C00E C00F C00N C00X -97.3(2) . . . . ?
C00E C00F C00S C00H -27.49(18) . . . . ?
C00E C00F C00S C00R -140.04(16) . . . . ?
C00E C00F C00S C00Y 96.9(2) . . . . ?
C00F C00E C00T C00H 21.2(2) . . . . ?
C00F C00N C00R C00S -25.70(13) . . . . ?
C00F C00N C00X C00P 117.5(2) . . . . ?
C00G C00J C00P O006 177.4(2) . . . . ?
C00G C00J C00P C00X -4.1(3) . . . . ?
C00G C00N C00R C00S 84.63(16) . . . . ?
C00G C00N C00X C00P -7.6(2) . . . . ?
C00I C008 C009 O001 101.3(2) . . . . ?
C00I C008 C009 C007 -78.09(19) . . . . ?
C00I C008 C00K C00B 132.61(16) . . . . ?
C00I C008 C00K C00C 39.96(17) . . . . ?
C00I C008 C00K C00W -89.56(19) . . . . ?
C00J C00G C00M O004 -20.6(4) . . . . ?
C00J C00G C00M C00H 156.9(2) . . . . ?
C00J C00G C00N C00F -126.96(19) . . . . ?
C00J C00G C00N C00R 139.44(19) . . . . ?
C00J C00G C00N C00X 5.7(2) . . . . ?
C00J C00P C00X C00N 7.4(2) . . . . ?
C00K C008 C009 O001 -146.82(18) . . . . ?
C00K C008 C009 C007 33.8(2) . . . . ?
C00K C008 C00I C00D -37.01(19) . . . . ?
C00K C00C C00D O002 -170.88(18) . . . . ?
C00K C00C C00D C00I 7.08(19) . . . . ?
C00L C007 C009 O001 -15.3(3) . . . . ?
C00L C007 C009 C008 164.03(19) . . . . ?
C00L C007 C00A C00B 132.63(16) . . . . ?
C00L C007 C00A C00C -134.50(16) . . . . ?
C00L C007 C00A C00Q -0.6(2) . . . . ?
C00L C00O C00Q C00A 2.0(2) . . . . ?
C00M C00G C00J C00P 178.9(2) . . . . ?
C00M C00G C00J C00Z -1.8(4) . . . . ?
C00M C00G C00N C00F 53.1(2) . . . . ?
C00M C00G C00N C00R -40.5(2) . . . . ?
C00M C00G C00N C00X -174.27(17) . . . . ?
C00M C00H C00S C00F -72.29(19) . . . . ?
C00M C00H C00S C00R 20.4(2) . . . . ?
C00M C00H C00S C00Y 158.64(19) . . . . ?
C00M C00H C00T C00E 79.07(18) . . . . ?
C00N C00F C00S C00H 87.11(15) . . . . ?
C00N C00F C00S C00R -25.43(14) . . . . ?
C00N C00F C00S C00Y -148.5(2) . . . . ?
C00N C00G C00J C00P -1.1(3) . . . . ?
C00N C00G C00J C00Z 178.2(2) . . . . ?
C00N C00G C00M O004 159.4(2) . . . . ?
C00N C00G C00M C00H -23.1(3) . . . . ?
C00N C00R C00S C00F 26.30(14) . . . . ?
C00N C00R C00S C00H -74.37(18) . . . . ?
C00N C00R C00S C00Y 150.16(19) . . . . ?
C00Q C00A C00B C00K -153.31(18) . . . . ?
C00Q C00A C00C C00D -97.7(2) . . . . ?
C00Q C00A C00C C00K 155.27(17) . . . . ?
C00Q C00A C00C C00V 36.2(2) . . . . ?
C00R C00N C00X C00P -130.4(2) . . . . ?
C00S C00F C00N C00G -81.86(17) . . . . ?
C00S C00F C00N C00R 25.51(14) . . . . ?
C00S C00F C00N C00X 155.88(19) . . . . ?
C00S C00H C00M O004 -150.1(2) . . . . ?
C00S C00H C00M C00G 32.5(2) . . . . ?
C00S C00H C00T C00E -38.68(19) . . . . ?
C00T C00E C00F C00N -87.98(18) . . . . ?
C00T C00E C00F C00S 4.46(19) . . . . ?
C00T C00E C00F C00U 137.01(17) . . . . ?
C00T C00H C00M O004 98.3(2) . . . . ?
C00T C00H C00M C00G -79.2(2) . . . . ?
C00T C00H C00S C00F 40.24(17) . . . . ?
C00T C00H C00S C00R 132.98(18) . . . . ?
C00T C00H C00S C00Y -88.8(2) . . . . ?
C00U C00F C00N C00G 159.17(19) . . . . ?
C00U C00F C00N C00R -93.47(19) . . . . ?
C00U C00F C00N C00X 36.9(3) . . . . ?
C00U C00F C00S C00H -157.23(16) . . . . ?
C00U C00F C00S C00R 90.23(19) . . . . ?
C00U C00F C00S C00Y -32.8(3) . . . . ?
C00V C00C C00D O002 -37.9(3) . . . . ?
C00V C00C C00D C00I 140.06(17) . . . . ?
C00V C00C C00K C008 -159.36(16) . . . . ?
C00V C00C C00K C00B 87.78(17) . . . . ?
C00V C00C C00K C00W -34.9(3) . . . . ?
C00X C00N C00R C00S -154.11(18) . . . . ?
C00Z C00J C00P O006 -1.9(4) . . . . ?
C00Z C00J C00P C00X 176.5(2) . . . . ?
C010 C00L C00O O003 -1.1(3) . . . . ?
C010 C00L C00O C00Q 177.1(2) . . . . ?
